data_4064508
loop_
_publ_author_name
'Marinescu, Smaranda C.'
'Schrock, Richard R.'
'M\"uller, Peter'
'Takase, Michael K.'
'Hoveyda, Amir H.'

_publ_section_title
;
 Room Temperature Z-Selective Homocoupling of \a Olefins by Tungsten
 Catalysts.
;
_journal_issue 7
_journal_name_full Organometallics
_journal_page_first 1780
_journal_page_last 1782
_journal_paper_doi 10.1021/om200150c
_journal_volume 30
_journal_year 2011
_chemical_formula_sum 'C56 H55 N2 O1.5 W'
_chemical_formula_weight 963.87
_chemical_name_systematic
; 
 ? 
;
_space_group_IT_number 15
_symmetry_cell_setting monoclinic
_symmetry_space_group_name_Hall '-C 2yc'
_symmetry_space_group_name_H-M 'C 1 2/c 1'
_atom_sites_solution_hydrogens geom
_atom_sites_solution_primary direct
_atom_sites_solution_secondary difmap
_audit_creation_method SHELXL-97
_cell_angle_alpha 90.00
_cell_angle_beta 115.1040(10)
_cell_angle_gamma 90.00
_cell_formula_units_Z 8
_cell_length_a 44.1194(7)
_cell_length_b 9.5497(2)
_cell_length_c 23.8428(4)
_cell_measurement_reflns_used 9838
_cell_measurement_temperature 100(2)
_cell_measurement_theta_max 69.42
_cell_measurement_theta_min 4.43
_cell_volume 9096.7(3)
_computing_cell_refinement 'SAINT 7.46A (Bruker-AXS, 2009)'
_computing_data_collection 'APEX2 v2009.9.0 (Bruker-AXS, 2009)'
_computing_data_reduction 'SAINT 7.46A (Bruker-AXS, 2009)'
_computing_molecular_graphics 'Bruker SHELXTL'
_computing_publication_material 'Bruker SHELXTL'
_computing_structure_refinement 'SHELXL-97 (Sheldrick, 2008)'
_computing_structure_solution 'SHELXS-97 (Sheldrick, 2008)'
_diffrn_ambient_temperature 100(2)
_diffrn_detector_area_resol_mean 8.3
_diffrn_measured_fraction_theta_full 0.994
_diffrn_measured_fraction_theta_max 0.994
_diffrn_measurement_device_type 'Bruker Smart APEX CCD'
_diffrn_measurement_method '\f and \w scans'
_diffrn_radiation_monochromator graphite
_diffrn_radiation_source 'fine-focus sealed tube'
_diffrn_radiation_type CuK\a
_diffrn_radiation_wavelength 1.54178
_diffrn_reflns_av_R_equivalents 0.0311
_diffrn_reflns_av_sigmaI/netI 0.0140
_diffrn_reflns_limit_h_max 53
_diffrn_reflns_limit_h_min -53
_diffrn_reflns_limit_k_max 9
_diffrn_reflns_limit_k_min -11
_diffrn_reflns_limit_l_max 28
_diffrn_reflns_limit_l_min -28
_diffrn_reflns_number 89456
_diffrn_reflns_theta_full 69.31
_diffrn_reflns_theta_max 69.31
_diffrn_reflns_theta_min 2.21
_exptl_absorpt_coefficient_mu 5.028
_exptl_absorpt_correction_T_max 0.6333
_exptl_absorpt_correction_T_min 0.2383
_exptl_absorpt_correction_type multi-scan
_exptl_absorpt_process_details 'SADABS (Sheldrick, 2009)'
_exptl_crystal_colour colourless
_exptl_crystal_density_diffrn 1.408
_exptl_crystal_density_method 'not measured'
_exptl_crystal_description block
_exptl_crystal_F_000 3928
_exptl_crystal_size_max 0.40
_exptl_crystal_size_mid 0.15
_exptl_crystal_size_min 0.10
_refine_diff_density_max 0.683
_refine_diff_density_min -0.499
_refine_diff_density_rms 0.065
_refine_ls_extinction_method none
_refine_ls_goodness_of_fit_ref 1.046
_refine_ls_hydrogen_treatment mixed
_refine_ls_matrix_type full
_refine_ls_number_parameters 636
_refine_ls_number_reflns 8479
_refine_ls_number_restraints 173
_refine_ls_restrained_S_all 1.054
_refine_ls_R_factor_all 0.0233
_refine_ls_R_factor_gt 0.0219
_refine_ls_shift/su_max 0.002
_refine_ls_shift/su_mean 0.000
_refine_ls_structure_factor_coef Fsqd
_refine_ls_weighting_details 'calc w=1/[\s^2^(Fo^2^)+(0.0300P)^2^+19.6630P] where P=(Fo^2^+2Fc^2^)/3'
_refine_ls_weighting_scheme calc
_refine_ls_wR_factor_gt 0.0544
_refine_ls_wR_factor_ref 0.0553
_reflns_number_gt 8065
_reflns_number_total 8479
_reflns_threshold_expression >2sigma(I)
_cod_data_source_file om200150c_si_002.cif
_cod_data_source_block d10090
_cod_depositor_comments
;
The following automatic conversions were performed:

'_symmetry_cell_setting' value 'Monoclinic' changed to 'monoclinic'
according to /home/saulius/struct/CIF-dictionaries/cif_core.dic
dictionary named 'cif_core.dic' version 2.4.1 from 2010-06-29.

Automatic conversion script
Id: cif_fix_values 1715 2011-07-08 13:25:40Z adriana 
;
_cod_original_sg_symbol_H-M C2/c
_cod_original_formula_sum 'C56 H55 N2 O1.50 W'
_cod_database_code 4064508

loop_
_symmetry_equiv_pos_as_xyz
'x, y, z'
'-x, y, -z+1/2'
'x+1/2, y+1/2, z'
'-x+1/2, y+1/2, -z+1/2'
'-x, -y, -z'
'x, -y, z-1/2'
'-x+1/2, -y+1/2, -z'
'x+1/2, -y+1/2, z-1/2'

loop_
_atom_site_label
_atom_site_type_symbol
_atom_site_fract_x
_atom_site_fract_y
_atom_site_fract_z
_atom_site_U_iso_or_equiv
_atom_site_adp_type
_atom_site_occupancy
_atom_site_symmetry_multiplicity
_atom_site_calc_flag
_atom_site_refinement_flags
_atom_site_disorder_assembly
_atom_site_disorder_group
W1 W 0.143798(2) 0.636902(10) 0.371897(4) 0.01600(4) Uani 1 1 d . . .
C1 C 0.14876(6) 0.8501(2) 0.37162(11) 0.0243(5) Uani 1 1 d D . .
H1A H 0.1617(6) 0.904(3) 0.4078(10) 0.029 Uiso 1 1 d D . .
H1B H 0.1506(7) 0.892(3) 0.3372(10) 0.029 Uiso 1 1 d D . .
C2 C 0.11073(7) 0.8374(3) 0.36243(12) 0.0298(5) Uani 1 1 d D . .
H2A H 0.1082(7) 0.892(3) 0.3942(11) 0.036 Uiso 1 1 d D . .
H2B H 0.0971(7) 0.876(3) 0.3222(10) 0.036 Uiso 1 1 d D . .
C3 C 0.09605(6) 0.6855(3) 0.36275(11) 0.0252(5) Uani 1 1 d D . .
H3A H 0.0898(7) 0.676(3) 0.3957(11) 0.030 Uiso 1 1 d D . .
H3B H 0.0775(6) 0.661(3) 0.3258(10) 0.030 Uiso 1 1 d D . .
O1 O 0.12266(4) 0.63554(15) 0.28021(7) 0.0182(3) Uani 1 1 d . . .
C11 C 0.09851(5) 0.6524(2) 0.22265(9) 0.0159(4) Uani 1 1 d . . .
C12 C 0.10125(5) 0.7645(2) 0.18640(9) 0.0170(4) Uani 1 1 d . . .
C21 C 0.13068(5) 0.8597(2) 0.21401(9) 0.0173(4) Uani 1 1 d . . .
C22 C 0.16305(5) 0.8067(2) 0.23382(9) 0.0195(4) Uani 1 1 d . . .
H22 H 0.1662 0.7108 0.2270 0.023 Uiso 1 1 calc R . .
C23 C 0.19077(5) 0.8921(2) 0.26336(10) 0.0229(5) Uani 1 1 d . . .
H23 H 0.2127 0.8550 0.2763 0.028 Uiso 1 1 calc R . .
C24 C 0.18638(5) 1.0321(2) 0.27401(10) 0.0231(5) Uani 1 1 d . . .
H24 H 0.2053 1.0903 0.2953 0.028 Uiso 1 1 calc R . .
C25 C 0.15435(6) 1.0866(2) 0.25343(10) 0.0217(4) Uani 1 1 d . . .
H25 H 0.1513 1.1827 0.2600 0.026 Uiso 1 1 calc R . .
C26 C 0.12663(5) 1.0015(2) 0.22322(9) 0.0190(4) Uani 1 1 d . . .
H26 H 0.1048 1.0400 0.2087 0.023 Uiso 1 1 calc R . .
C13 C 0.07567(5) 0.7856(2) 0.12683(9) 0.0176(4) Uani 1 1 d . . .
C31 C 0.07684(5) 0.9011(2) 0.08540(9) 0.0191(4) Uani 1 1 d . . .
C32 C 0.10485(5) 0.9228(2) 0.07342(10) 0.0224(4) Uani 1 1 d . . .
H32 H 0.1240 0.8648 0.0928 0.027 Uiso 1 1 calc R . .
C33 C 0.10490(6) 1.0286(3) 0.03333(10) 0.0270(5) Uani 1 1 d . . .
H33 H 0.1240 1.0420 0.0253 0.032 Uiso 1 1 calc R . .
C34 C 0.07730(7) 1.1144(3) 0.00509(11) 0.0302(5) Uani 1 1 d . . .
H34 H 0.0775 1.1869 -0.0220 0.036 Uiso 1 1 calc R . .
C35 C 0.04932(6) 1.0938(3) 0.01666(11) 0.0300(5) Uani 1 1 d . . .
H35 H 0.0303 1.1524 -0.0026 0.036 Uiso 1 1 calc R . .
C36 C 0.04911(5) 0.9876(2) 0.05638(10) 0.0234(5) Uani 1 1 d . . .
H36 H 0.0298 0.9738 0.0638 0.028 Uiso 1 1 calc R . .
C14 C 0.04826(5) 0.6951(2) 0.10495(9) 0.0192(4) Uani 1 1 d . . .
H14 H 0.0309 0.7104 0.0648 0.023 Uiso 1 1 calc R . .
C15 C 0.04548(5) 0.5829(2) 0.13996(10) 0.0183(4) Uani 1 1 d . . .
C41 C 0.01555(5) 0.4904(2) 0.11114(9) 0.0199(4) Uani 1 1 d . . .
C42 C 0.01819(6) 0.3457(2) 0.10785(11) 0.0243(5) Uani 1 1 d . . .
H42 H 0.0396 0.3023 0.1264 0.029 Uiso 1 1 calc R . .
C43 C -0.01028(6) 0.2642(3) 0.07761(11) 0.0291(5) Uani 1 1 d . . .
H43 H -0.0081 0.1656 0.0755 0.035 Uiso 1 1 calc R . .
C44 C -0.04168(6) 0.3250(3) 0.05059(11) 0.0306(5) Uani 1 1 d . . .
H44 H -0.0610 0.2688 0.0301 0.037 Uiso 1 1 calc R . .
C45 C -0.04454(6) 0.4687(3) 0.05373(12) 0.0335(6) Uani 1 1 d . . .
H45 H -0.0660 0.5116 0.0353 0.040 Uiso 1 1 calc R . .
C46 C -0.01620(6) 0.5505(3) 0.08370(11) 0.0286(5) Uani 1 1 d . . .
H46 H -0.0185 0.6492 0.0856 0.034 Uiso 1 1 calc R . .
C16 C 0.07091(5) 0.5600(2) 0.19979(9) 0.0167(4) Uani 1 1 d . . .
C51 C 0.06888(5) 0.4452(2) 0.24051(9) 0.0186(4) Uani 1 1 d . . .
C52 C 0.09312(6) 0.3405(2) 0.26140(10) 0.0209(4) Uani 1 1 d . . .
H52 H 0.1109 0.3414 0.2489 0.025 Uiso 1 1 calc R . .
C53 C 0.09169(6) 0.2348(2) 0.30017(10) 0.0256(5) Uani 1 1 d . . .
H53 H 0.1082 0.1631 0.3134 0.031 Uiso 1 1 calc R . .
C54 C 0.06616(6) 0.2340(3) 0.31959(11) 0.0304(5) Uani 1 1 d . . .
H54 H 0.0653 0.1624 0.3465 0.036 Uiso 1 1 calc R . .
C55 C 0.04196(6) 0.3378(3) 0.29962(12) 0.0314(5) Uani 1 1 d . . .
H55 H 0.0246 0.3378 0.3131 0.038 Uiso 1 1 calc R . .
C56 C 0.04311(5) 0.4423(3) 0.25977(10) 0.0241(5) Uani 1 1 d . . .
H56 H 0.0262 0.5122 0.2456 0.029 Uiso 1 1 calc R . .
N2 N 0.15779(5) 0.63941(18) 0.45274(9) 0.0189(4) Uani 1 1 d . . .
C61 C 0.16222(5) 0.6694(2) 0.51218(9) 0.0187(4) Uani 1 1 d . . .
C62 C 0.18621(5) 0.7691(2) 0.54669(10) 0.0222(4) Uani 1 1 d . . .
H62 H 0.1996 0.8131 0.5293 0.027 Uiso 1 1 calc R . .
C63 C 0.19051(6) 0.8035(3) 0.60626(10) 0.0276(5) Uani 1 1 d . . .
C67 C 0.21673(8) 0.9097(4) 0.64368(13) 0.0451(7) Uani 1 1 d . . .
H67A H 0.2389 0.8661 0.6598 0.068 Uiso 1 1 calc R . .
H67B H 0.2122 0.9426 0.6783 0.068 Uiso 1 1 calc R . .
H67C H 0.2161 0.9892 0.6172 0.068 Uiso 1 1 calc R . .
C64 C 0.17029(6) 0.7381(3) 0.63006(10) 0.0298(5) Uani 1 1 d . . .
H64 H 0.1732 0.7611 0.6708 0.036 Uiso 1 1 calc R . .
C65 C 0.14610(6) 0.6407(3) 0.59655(11) 0.0274(5) Uani 1 1 d . . .
C68 C 0.12387(7) 0.5743(4) 0.62301(12) 0.0428(7) Uani 1 1 d . . .
H68A H 0.1358 0.5705 0.6683 0.064 Uiso 1 1 calc R . .
H68B H 0.1179 0.4791 0.6066 0.064 Uiso 1 1 calc R . .
H68C H 0.1035 0.6302 0.6113 0.064 Uiso 1 1 calc R . .
C66 C 0.14226(5) 0.6049(3) 0.53720(10) 0.0220(4) Uani 1 1 d . . .
H66 H 0.1261 0.5369 0.5138 0.026 Uiso 1 1 calc R . .
N3 N 0.17471(4) 0.47881(19) 0.36915(8) 0.0179(3) Uani 1 1 d . . .
C71 C 0.18083(5) 0.4579(2) 0.31665(10) 0.0206(4) Uani 1 1 d . . .
H71 H 0.1677 0.4955 0.2768 0.025 Uiso 1 1 calc R . .
C72 C 0.20827(6) 0.3760(2) 0.33095(11) 0.0250(5) Uani 1 1 d . . .
H72 H 0.2176 0.3473 0.3035 0.030 Uiso 1 1 calc R . .
C73 C 0.22032(6) 0.3415(3) 0.39472(11) 0.0273(5) Uani 1 1 d . . .
H73 H 0.2392 0.2848 0.4177 0.033 Uiso 1 1 calc R . .
C74 C 0.19991(5) 0.4042(2) 0.41722(10) 0.0213(4) Uani 1 1 d . . .
C81 C 0.20361(5) 0.3996(2) 0.48216(10) 0.0216(4) Uani 1 1 d . . .
C82 C 0.22937(5) 0.4758(2) 0.52777(10) 0.0227(5) Uani 1 1 d . . .
C87 C 0.25382(6) 0.5597(3) 0.51254(11) 0.0331(6) Uani 1 1 d . . .
H87A H 0.2697 0.4962 0.5066 0.050 Uiso 1 1 calc R . .
H87B H 0.2661 0.6242 0.5467 0.050 Uiso 1 1 calc R . .
H87C H 0.2416 0.6133 0.4745 0.050 Uiso 1 1 calc R . .
C83 C 0.23280(6) 0.4723(3) 0.58879(10) 0.0256(5) Uani 1 1 d . . .
H83 H 0.2497 0.5276 0.6193 0.031 Uiso 1 1 calc R . .
C84 C 0.21233(6) 0.3906(3) 0.60603(11) 0.0292(5) Uani 1 1 d . . .
C88 C 0.21648(7) 0.3892(4) 0.67243(12) 0.0417(7) Uani 1 1 d . . .
H88A H 0.2358 0.4471 0.6980 0.063 Uiso 1 1 calc R . .
H88B H 0.2202 0.2929 0.6881 0.063 Uiso 1 1 calc R . .
H88C H 0.1962 0.4267 0.6742 0.063 Uiso 1 1 calc R . .
C85 C 0.18776(6) 0.3109(3) 0.56047(12) 0.0320(5) Uani 1 1 d . . .
H85 H 0.1739 0.2519 0.5718 0.038 Uiso 1 1 calc R . .
C86 C 0.18281(6) 0.3147(3) 0.49902(11) 0.0282(5) Uani 1 1 d . . .
C89 C 0.15504(7) 0.2308(3) 0.45075(13) 0.0437(7) Uani 1 1 d . . .
H89A H 0.1483 0.1553 0.4710 0.066 Uiso 1 1 calc R . .
H89B H 0.1629 0.1905 0.4215 0.066 Uiso 1 1 calc R . .
H89C H 0.1358 0.2920 0.4284 0.066 Uiso 1 1 calc R . .
O1E O -0.0020(6) 0.7851(7) 0.2429(11) 0.062(3) Uani 0.315(5) 1 d PDU A -1
C1E C 0.0213(5) 0.8762(18) 0.2348(10) 0.053(3) Uani 0.315(5) 1 d PDU A -1
H1E1 H 0.0408 0.8199 0.2381 0.063 Uiso 0.315(5) 1 calc PR A -1
H1E2 H 0.0293 0.9442 0.2693 0.063 Uiso 0.315(5) 1 calc PR A -1
C2E C 0.0091(8) 0.955(3) 0.1766(11) 0.073(7) Uani 0.315(5) 1 d PDU A -1
H2E1 H 0.0272 1.0130 0.1758 0.110 Uiso 0.315(5) 1 calc PR A -1
H2E2 H -0.0096 1.0144 0.1732 0.110 Uiso 0.315(5) 1 calc PR A -1
H2E3 H 0.0016 0.8890 0.1417 0.110 Uiso 0.315(5) 1 calc PR A -1
C3E C -0.0226(6) 0.846(2) 0.2686(11) 0.063(4) Uani 0.315(5) 1 d PDU A -1
H3E1 H -0.0285 0.7718 0.2911 0.076 Uiso 0.315(5) 1 calc PR A -1
H3E2 H -0.0436 0.8770 0.2340 0.076 Uiso 0.315(5) 1 calc PR A -1
C4E C -0.0090(6) 0.965(2) 0.3110(9) 0.052(4) Uani 0.315(5) 1 d PDU A -1
H4E1 H -0.0249 0.9927 0.3277 0.078 Uiso 0.315(5) 1 calc PR A -1
H4E2 H -0.0052 1.0441 0.2884 0.078 Uiso 0.315(5) 1 calc PR A -1
H4E3 H 0.0123 0.9380 0.3451 0.078 Uiso 0.315(5) 1 calc PR A -1
O1F O -0.0141(5) 0.825(2) 0.2307(9) 0.087(4) Uani 0.185(5) 1 d PDU A -2
C1F C -0.0044(7) 0.911(3) 0.1926(10) 0.084(5) Uani 0.185(5) 1 d PDU A -2
H1F1 H -0.0239 0.9582 0.1601 0.101 Uiso 0.185(5) 1 calc PR A -2
H1F2 H 0.0076 0.8566 0.1731 0.101 Uiso 0.185(5) 1 calc PR A -2
C2F C 0.0180(8) 1.013(3) 0.2388(14) 0.105(7) Uani 0.185(5) 1 d PDU A -2
H2F1 H 0.0280 1.0751 0.2188 0.158 Uiso 0.185(5) 1 calc PR A -2
H2F2 H 0.0357 0.9618 0.2725 0.158 Uiso 0.185(5) 1 calc PR A -2
H2F3 H 0.0050 1.0679 0.2556 0.158 Uiso 0.185(5) 1 calc PR A -2
C3F C 0.0013(6) 0.846(3) 0.2967(9) 0.077(5) Uani 0.185(5) 1 d PDU A -2
H3F1 H 0.0222 0.9006 0.3104 0.093 Uiso 0.185(5) 1 calc PR A -2
H3F2 H 0.0058 0.7557 0.3194 0.093 Uiso 0.185(5) 1 calc PR A -2
C4F C -0.0264(5) 0.927(2) 0.3031(10) 0.056(4) Uani 0.185(5) 1 d PDU A -2
H4F1 H -0.0203 0.9449 0.3470 0.084 Uiso 0.185(5) 1 calc PR A -2
H4F2 H -0.0472 0.8725 0.2854 0.084 Uiso 0.185(5) 1 calc PR A -2
H4F3 H -0.0296 1.0161 0.2810 0.084 Uiso 0.185(5) 1 calc PR A -2

loop_
_atom_site_aniso_label
_atom_site_aniso_U_11
_atom_site_aniso_U_22
_atom_site_aniso_U_33
_atom_site_aniso_U_23
_atom_site_aniso_U_13
_atom_site_aniso_U_12
W1 0.01666(6) 0.01976(6) 0.01011(6) -0.00005(3) 0.00425(4) -0.00061(3)
C1 0.0345(13) 0.0154(11) 0.0209(12) -0.0001(8) 0.0096(10) -0.0014(9)
C2 0.0337(13) 0.0307(13) 0.0218(12) -0.0017(10) 0.0084(10) 0.0076(10)
C3 0.0176(10) 0.0370(13) 0.0202(11) -0.0031(10) 0.0073(9) 0.0042(9)
O1 0.0190(7) 0.0235(8) 0.0092(7) 0.0002(5) 0.0032(6) -0.0006(6)
C11 0.0147(9) 0.0206(11) 0.0118(9) -0.0010(7) 0.0049(8) 0.0040(8)
C12 0.0167(10) 0.0204(11) 0.0144(10) -0.0016(8) 0.0070(8) 0.0019(8)
C21 0.0184(10) 0.0229(11) 0.0098(9) 0.0007(7) 0.0054(8) -0.0005(8)
C22 0.0214(10) 0.0204(11) 0.0167(10) -0.0004(8) 0.0081(8) 0.0014(8)
C23 0.0174(10) 0.0274(12) 0.0215(11) 0.0013(9) 0.0058(9) 0.0006(9)
C24 0.0200(10) 0.0262(12) 0.0194(10) -0.0006(9) 0.0046(9) -0.0049(9)
C25 0.0259(11) 0.0184(11) 0.0192(10) 0.0005(8) 0.0078(9) -0.0004(9)
C26 0.0181(10) 0.0222(11) 0.0150(10) 0.0016(8) 0.0055(8) 0.0017(8)
C13 0.0164(9) 0.0203(11) 0.0152(10) -0.0007(8) 0.0059(8) 0.0012(8)
C31 0.0194(10) 0.0213(11) 0.0124(9) -0.0018(8) 0.0027(8) -0.0038(8)
C32 0.0206(10) 0.0278(12) 0.0156(10) -0.0003(9) 0.0046(8) -0.0012(9)
C33 0.0269(11) 0.0341(13) 0.0198(11) 0.0000(9) 0.0097(9) -0.0090(10)
C34 0.0356(13) 0.0283(13) 0.0228(12) 0.0071(9) 0.0085(10) -0.0059(10)
C35 0.0264(12) 0.0281(13) 0.0287(12) 0.0083(10) 0.0051(10) 0.0028(10)
C36 0.0205(11) 0.0251(12) 0.0215(11) 0.0031(9) 0.0059(9) -0.0019(9)
C14 0.0163(10) 0.0239(11) 0.0142(9) 0.0010(8) 0.0033(8) 0.0012(8)
C15 0.0168(10) 0.0210(11) 0.0170(10) -0.0010(8) 0.0071(8) 0.0018(8)
C41 0.0193(10) 0.0278(12) 0.0122(9) 0.0008(8) 0.0063(8) -0.0028(9)
C42 0.0242(11) 0.0272(12) 0.0212(11) -0.0025(9) 0.0094(9) -0.0017(9)
C43 0.0358(13) 0.0288(13) 0.0253(12) -0.0090(10) 0.0153(10) -0.0102(10)
C44 0.0266(12) 0.0447(15) 0.0205(11) -0.0098(10) 0.0099(10) -0.0165(11)
C45 0.0186(11) 0.0432(16) 0.0310(13) 0.0006(11) 0.0033(10) -0.0048(10)
C46 0.0217(11) 0.0304(13) 0.0276(12) 0.0048(10) 0.0048(9) -0.0003(9)
C16 0.0168(9) 0.0197(11) 0.0148(9) -0.0007(8) 0.0080(8) 0.0017(8)
C51 0.0179(10) 0.0237(11) 0.0124(9) -0.0024(8) 0.0048(8) -0.0028(8)
C52 0.0233(11) 0.0221(11) 0.0189(10) -0.0011(8) 0.0103(9) -0.0001(8)
C53 0.0294(12) 0.0240(12) 0.0223(11) 0.0029(9) 0.0100(9) 0.0026(9)
C54 0.0337(13) 0.0340(14) 0.0234(12) 0.0081(10) 0.0121(10) -0.0031(10)
C55 0.0267(12) 0.0455(15) 0.0262(12) 0.0059(11) 0.0153(10) -0.0018(11)
C56 0.0194(10) 0.0337(13) 0.0194(10) 0.0038(9) 0.0085(9) 0.0019(9)
N2 0.0168(9) 0.0210(10) 0.0179(9) 0.0011(7) 0.0064(7) -0.0001(7)
C61 0.0178(10) 0.0256(11) 0.0114(9) 0.0023(8) 0.0049(8) 0.0038(8)
C62 0.0206(10) 0.0278(12) 0.0179(10) -0.0003(9) 0.0079(9) -0.0016(9)
C63 0.0266(12) 0.0348(14) 0.0180(11) -0.0043(10) 0.0063(9) -0.0013(10)
C67 0.0483(17) 0.0548(18) 0.0273(14) -0.0158(13) 0.0112(12) -0.0179(15)
C64 0.0326(13) 0.0428(15) 0.0147(10) -0.0021(10) 0.0108(9) 0.0038(11)
C65 0.0259(12) 0.0395(14) 0.0190(11) 0.0064(9) 0.0117(10) 0.0043(10)
C68 0.0435(15) 0.065(2) 0.0279(13) 0.0053(13) 0.0225(12) -0.0077(14)
C66 0.0182(10) 0.0293(12) 0.0163(10) 0.0025(9) 0.0053(8) -0.0009(9)
N3 0.0189(8) 0.0181(9) 0.0158(8) -0.0002(7) 0.0063(7) 0.0016(7)
C71 0.0247(11) 0.0211(11) 0.0161(10) -0.0031(8) 0.0089(9) -0.0039(8)
C72 0.0276(12) 0.0244(12) 0.0253(12) -0.0044(9) 0.0134(10) -0.0022(9)
C73 0.0270(12) 0.0257(12) 0.0257(12) 0.0011(9) 0.0078(10) 0.0044(9)
C74 0.0202(10) 0.0201(11) 0.0198(10) 0.0017(9) 0.0048(8) 0.0002(8)
C81 0.0207(10) 0.0218(11) 0.0197(11) 0.0043(9) 0.0059(9) 0.0030(9)
C82 0.0203(10) 0.0241(12) 0.0215(11) 0.0050(9) 0.0069(9) 0.0031(9)
C87 0.0314(13) 0.0399(15) 0.0258(12) 0.0008(11) 0.0100(10) -0.0101(11)
C83 0.0200(11) 0.0324(13) 0.0189(11) 0.0029(9) 0.0030(9) 0.0047(9)
C84 0.0250(12) 0.0414(14) 0.0202(11) 0.0118(10) 0.0085(9) 0.0118(10)
C88 0.0331(14) 0.069(2) 0.0248(13) 0.0151(13) 0.0136(11) 0.0103(13)
C85 0.0258(12) 0.0382(14) 0.0332(13) 0.0147(11) 0.0136(10) 0.0005(10)
C86 0.0247(11) 0.0300(13) 0.0265(12) 0.0063(10) 0.0076(10) -0.0004(10)
C89 0.0415(15) 0.0478(17) 0.0373(15) 0.0012(13) 0.0126(13) -0.0206(13)
O1E 0.056(6) 0.033(3) 0.094(9) 0.017(5) 0.029(6) 0.017(5)
C1E 0.055(6) 0.040(6) 0.084(8) -0.007(6) 0.050(6) 0.021(5)
C2E 0.111(13) 0.059(10) 0.090(12) 0.007(9) 0.082(10) 0.029(10)
C3E 0.055(7) 0.085(9) 0.060(7) 0.023(6) 0.034(5) -0.012(7)
C4E 0.053(8) 0.066(8) 0.048(7) 0.032(5) 0.032(7) 0.016(7)
O1F 0.071(9) 0.101(9) 0.088(8) 0.001(7) 0.032(7) -0.006(7)
C1F 0.093(10) 0.077(10) 0.086(9) 0.016(8) 0.042(8) 0.024(9)
C2F 0.150(18) 0.090(15) 0.103(15) 0.002(11) 0.080(13) -0.019(11)
C3F 0.075(9) 0.073(10) 0.080(8) 0.011(9) 0.029(8) -0.026(8)
C4F 0.057(10) 0.053(11) 0.050(10) 0.002(7) 0.015(9) -0.047(8)

loop_
_atom_type_symbol
_atom_type_description
_atom_type_scat_dispersion_real
_atom_type_scat_dispersion_imag
_atom_type_scat_source
C C 0.0181 0.0091 'International Tables Vol C Tables 4.2.6.8 and 6.1.1.4'
H H 0.0000 0.0000 'International Tables Vol C Tables 4.2.6.8 and 6.1.1.4'
N N 0.0311 0.0180 'International Tables Vol C Tables 4.2.6.8 and 6.1.1.4'
O O 0.0492 0.0322 'International Tables Vol C Tables 4.2.6.8 and 6.1.1.4'
W W -5.4734 5.5774 'International Tables Vol C Tables 4.2.6.8 and 6.1.1.4'

loop_
_geom_angle_atom_site_label_1
_geom_angle_atom_site_label_2
_geom_angle_atom_site_label_3
_geom_angle
N2 W1 O1 173.29(7)
N2 W1 C1 90.10(9)
O1 W1 C1 90.23(8)
N2 W1 N3 96.66(8)
O1 W1 N3 88.17(6)
C1 W1 N3 131.10(9)
N2 W1 C3 88.90(9)
O1 W1 C3 84.48(8)
C1 W1 C3 83.26(10)
N3 W1 C3 144.95(9)
N2 W1 C2 90.52(8)
O1 W1 C2 85.25(7)
C1 W1 C2 41.88(10)
N3 W1 C2 170.21(8)
C3 W1 C2 41.41(10)
C2 C1 W1 79.50(13)
C2 C1 H1A 110.7(17)
W1 C1 H1A 123.8(17)
C2 C1 H1B 112.6(17)
W1 C1 H1B 118.0(17)
H1A C1 H1B 108(2)
C3 C2 C1 118.28(19)
C3 C2 W1 59.71(11)
C1 C2 W1 58.62(11)
C3 C2 H2A 108.0(18)
C1 C2 H2A 108.3(18)
W1 C2 H2A 129.6(18)
C3 C2 H2B 105.5(18)
C1 C2 H2B 106.3(19)
W1 C2 H2B 120.1(18)
H2A C2 H2B 110(2)
C2 C3 W1 78.88(13)
C2 C3 H3A 111.1(18)
W1 C3 H3A 122.3(18)
C2 C3 H3B 114.5(17)
W1 C3 H3B 118.9(18)
H3A C3 H3B 108(2)
C11 O1 W1 157.73(14)
O1 C11 C16 119.97(18)
O1 C11 C12 118.63(18)
C16 C11 C12 121.40(19)
C13 C12 C11 119.10(19)
C13 C12 C21 122.38(19)
C11 C12 C21 118.47(18)
C22 C21 C26 118.7(2)
C22 C21 C12 120.25(19)
C26 C21 C12 121.03(19)
C23 C22 C21 120.9(2)
C23 C22 H22 119.5
C21 C22 H22 119.5
C22 C23 C24 119.8(2)
C22 C23 H23 120.1
C24 C23 H23 120.1
C25 C24 C23 119.8(2)
C25 C24 H24 120.1
C23 C24 H24 120.1
C24 C25 C26 120.3(2)
C24 C25 H25 119.8
C26 C25 H25 119.8
C25 C26 C21 120.4(2)
C25 C26 H26 119.8
C21 C26 H26 119.8
C14 C13 C12 119.14(19)
C14 C13 C31 118.49(18)
C12 C13 C31 122.36(19)
C36 C31 C32 118.5(2)
C36 C31 C13 119.74(19)
C32 C31 C13 121.7(2)
C33 C32 C31 120.5(2)
C33 C32 H32 119.7
C31 C32 H32 119.7
C34 C33 C32 120.5(2)
C34 C33 H33 119.8
C32 C33 H33 119.8
C33 C34 C35 119.5(2)
C33 C34 H34 120.2
C35 C34 H34 120.2
C34 C35 C36 120.1(2)
C34 C35 H35 119.9
C36 C35 H35 119.9
C35 C36 C31 120.8(2)
C35 C36 H36 119.6
C31 C36 H36 119.6
C13 C14 C15 122.29(19)
C13 C14 H14 118.9
C15 C14 H14 118.9
C14 C15 C16 119.39(19)
C14 C15 C41 117.67(18)
C16 C15 C41 122.94(19)
C42 C41 C46 118.3(2)
C42 C41 C15 122.3(2)
C46 C41 C15 119.3(2)
C43 C42 C41 120.4(2)
C43 C42 H42 119.8
C41 C42 H42 119.8
C44 C43 C42 120.8(2)
C44 C43 H43 119.6
C42 C43 H43 119.6
C45 C44 C43 119.2(2)
C45 C44 H44 120.4
C43 C44 H44 120.4
C44 C45 C46 120.2(2)
C44 C45 H45 119.9
C46 C45 H45 119.9
C45 C46 C41 121.1(2)
C45 C46 H46 119.5
C41 C46 H46 119.5
C15 C16 C11 118.66(19)
C15 C16 C51 122.09(19)
C11 C16 C51 119.20(18)
C52 C51 C56 118.5(2)
C52 C51 C16 120.75(19)
C56 C51 C16 120.7(2)
C53 C52 C51 121.0(2)
C53 C52 H52 119.5
C51 C52 H52 119.5
C54 C53 C52 119.9(2)
C54 C53 H53 120.0
C52 C53 H53 120.0
C55 C54 C53 119.8(2)
C55 C54 H54 120.1
C53 C54 H54 120.1
C54 C55 C56 120.1(2)
C54 C55 H55 120.0
C56 C55 H55 120.0
C55 C56 C51 120.6(2)
C55 C56 H56 119.7
C51 C56 H56 119.7
C61 N2 W1 164.33(16)
N2 C61 C66 120.5(2)
N2 C61 C62 119.21(19)
C66 C61 C62 120.3(2)
C63 C62 C61 120.1(2)
C63 C62 H62 119.9
C61 C62 H62 119.9
C62 C63 C64 118.5(2)
C62 C63 C67 120.0(2)
C64 C63 C67 121.5(2)
C63 C67 H67A 109.5
C63 C67 H67B 109.5
H67A C67 H67B 109.5
C63 C67 H67C 109.5
H67A C67 H67C 109.5
H67B C67 H67C 109.5
C65 C64 C63 122.4(2)
C65 C64 H64 118.8
C63 C64 H64 118.8
C64 C65 C66 118.8(2)
C64 C65 C68 121.2(2)
C66 C65 C68 120.0(2)
C65 C68 H68A 109.5
C65 C68 H68B 109.5
H68A C68 H68B 109.5
C65 C68 H68C 109.5
H68A C68 H68C 109.5
H68B C68 H68C 109.5
C65 C66 C61 119.8(2)
C65 C66 H66 120.1
C61 C66 H66 120.1
C71 N3 C74 105.67(17)
C71 N3 W1 121.02(14)
C74 N3 W1 130.74(14)
C72 C71 N3 110.3(2)
C72 C71 H71 124.8
N3 C71 H71 124.8
C71 C72 C73 106.9(2)
C71 C72 H72 126.5
C73 C72 H72 126.5
C74 C73 C72 108.0(2)
C74 C73 H73 126.0
C72 C73 H73 126.0
C73 C74 N3 109.1(2)
C73 C74 C81 126.6(2)
N3 C74 C81 124.30(19)
C82 C81 C86 119.5(2)
C82 C81 C74 119.2(2)
C86 C81 C74 121.2(2)
C83 C82 C81 119.3(2)
C83 C82 C87 119.4(2)
C81 C82 C87 121.2(2)
C82 C87 H87A 109.5
C82 C87 H87B 109.5
H87A C87 H87B 109.5
C82 C87 H87C 109.5
H87A C87 H87C 109.5
H87B C87 H87C 109.5
C84 C83 C82 121.9(2)
C84 C83 H83 119.1
C82 C83 H83 119.1
C83 C84 C85 117.9(2)
C83 C84 C88 120.8(2)
C85 C84 C88 121.3(2)
C84 C88 H88A 109.5
C84 C88 H88B 109.5
H88A C88 H88B 109.5
C84 C88 H88C 109.5
H88A C88 H88C 109.5
H88B C88 H88C 109.5
C86 C85 C84 122.1(2)
C86 C85 H85 118.9
C84 C85 H85 118.9
C85 C86 C81 119.2(2)
C85 C86 C89 120.3(2)
C81 C86 C89 120.4(2)
C86 C89 H89A 109.5
C86 C89 H89B 109.5
H89A C89 H89B 109.5
C86 C89 H89C 109.5
H89A C89 H89C 109.5
H89B C89 H89C 109.5
C3E O1E C1E 116.1(9)
O1E C1E C2E 116.6(16)
O1E C1E H1E1 108.2
C2E C1E H1E1 108.2
O1E C1E H1E2 108.2
C2E C1E H1E2 108.2
H1E1 C1E H1E2 107.3
C1E C2E H2E1 109.5
C1E C2E H2E2 109.5
H2E1 C2E H2E2 109.5
C1E C2E H2E3 109.5
H2E1 C2E H2E3 109.5
H2E2 C2E H2E3 109.5
O1E C3E C4E 117.7(14)
O1E C3E H3E1 107.9
C4E C3E H3E1 107.9
O1E C3E H3E2 107.9
C4E C3E H3E2 107.9
H3E1 C3E H3E2 107.2
C3E C4E H4E1 109.5
C3E C4E H4E2 109.5
H4E1 C4E H4E2 109.5
C3E C4E H4E3 109.5
H4E1 C4E H4E3 109.5
H4E2 C4E H4E3 109.5
C1F O1F C3F 119.5(17)
O1F C1F C2F 101.0(15)
O1F C1F H1F1 111.6
C2F C1F H1F1 111.6
O1F C1F H1F2 111.6
C2F C1F H1F2 111.6
H1F1 C1F H1F2 109.4
C1F C2F H2F1 109.5
C1F C2F H2F2 109.5
H2F1 C2F H2F2 109.5
C1F C2F H2F3 109.5
H2F1 C2F H2F3 109.5
H2F2 C2F H2F3 109.5
O1F C3F C4F 98.8(16)
O1F C3F H3F1 112.0
C4F C3F H3F1 112.0
O1F C3F H3F2 112.0
C4F C3F H3F2 112.0
H3F1 C3F H3F2 109.7
C3F C4F H4F1 109.5
C3F C4F H4F2 109.5
H4F1 C4F H4F2 109.5
C3F C4F H4F3 109.5
H4F1 C4F H4F3 109.5
H4F2 C4F H4F3 109.5

loop_
_geom_bond_atom_site_label_1
_geom_bond_atom_site_label_2
_geom_bond_distance
W1 N2 1.7571(19)
W1 O1 1.9796(14)
W1 C1 2.048(2)
W1 N3 2.0540(17)
W1 C3 2.076(2)
W1 C2 2.359(3)
C1 C2 1.602(4)
C1 H1A 0.959(17)
C1 H1B 0.946(17)
C2 C3 1.590(4)
C2 H2A 0.965(17)
C2 H2B 0.962(18)
C3 H3A 0.943(17)
C3 H3B 0.944(17)
O1 C11 1.343(2)
C11 C16 1.413(3)
C11 C12 1.413(3)
C12 C13 1.404(3)
C12 C21 1.490(3)
C21 C22 1.395(3)
C21 C26 1.396(3)
C22 C23 1.388(3)
C22 H22 0.9500
C23 C24 1.390(3)
C23 H23 0.9500
C24 C25 1.386(3)
C24 H24 0.9500
C25 C26 1.388(3)
C25 H25 0.9500
C26 H26 0.9500
C13 C14 1.395(3)
C13 C31 1.496(3)
C31 C36 1.393(3)
C31 C32 1.397(3)
C32 C33 1.392(3)
C32 H32 0.9500
C33 C34 1.383(4)
C33 H33 0.9500
C34 C35 1.388(4)
C34 H34 0.9500
C35 C36 1.391(3)
C35 H35 0.9500
C36 H36 0.9500
C14 C15 1.395(3)
C14 H14 0.9500
C15 C16 1.408(3)
C15 C41 1.492(3)
C41 C42 1.392(3)
C41 C46 1.394(3)
C42 C43 1.391(3)
C42 H42 0.9500
C43 C44 1.383(4)
C43 H43 0.9500
C44 C45 1.383(4)
C44 H44 0.9500
C45 C46 1.388(3)
C45 H45 0.9500
C46 H46 0.9500
C16 C51 1.492(3)
C51 C52 1.392(3)
C51 C56 1.395(3)
C52 C53 1.388(3)
C52 H52 0.9500
C53 C54 1.388(3)
C53 H53 0.9500
C54 C55 1.385(4)
C54 H54 0.9500
C55 C56 1.394(3)
C55 H55 0.9500
C56 H56 0.9500
N2 C61 1.376(3)
C61 C66 1.399(3)
C61 C62 1.401(3)
C62 C63 1.390(3)
C62 H62 0.9500
C63 C64 1.392(4)
C63 C67 1.512(4)
C67 H67A 0.9800
C67 H67B 0.9800
C67 H67C 0.9800
C64 C65 1.385(4)
C64 H64 0.9500
C65 C66 1.395(3)
C65 C68 1.512(3)
C68 H68A 0.9800
C68 H68B 0.9800
C68 H68C 0.9800
C66 H66 0.9500
N3 C71 1.402(3)
N3 C74 1.406(3)
C71 C72 1.357(3)
C71 H71 0.9500
C72 C73 1.420(3)
C72 H72 0.9500
C73 C74 1.367(3)
C73 H73 0.9500
C74 C81 1.487(3)
C81 C82 1.398(3)
C81 C86 1.405(3)
C82 C83 1.398(3)
C82 C87 1.506(3)
C87 H87A 0.9800
C87 H87B 0.9800
C87 H87C 0.9800
C83 C84 1.381(4)
C83 H83 0.9500
C84 C85 1.391(4)
C84 C88 1.515(3)
C88 H88A 0.9800
C88 H88B 0.9800
C88 H88C 0.9800
C85 C86 1.387(4)
C85 H85 0.9500
C86 C89 1.507(4)
C89 H89A 0.9800
C89 H89B 0.9800
C89 H89C 0.9800
O1E C3E 1.419(11)
O1E C1E 1.420(11)
C1E C2E 1.463(12)
C1E H1E1 0.9900
C1E H1E2 0.9900
C2E H2E1 0.9800
C2E H2E2 0.9800
C2E H2E3 0.9800
C3E C4E 1.469(12)
C3E H3E1 0.9900
C3E H3E2 0.9900
C4E H4E1 0.9800
C4E H4E2 0.9800
C4E H4E3 0.9800
O1F C1F 1.415(13)
O1F C3F 1.438(13)
C1F C2F 1.487(13)
C1F H1F1 0.9900
C1F H1F2 0.9900
C2F H2F1 0.9800
C2F H2F2 0.9800
C2F H2F3 0.9800
C3F C4F 1.507(13)
C3F H3F1 0.9900
C3F H3F2 0.9900
C4F H4F1 0.9800
C4F H4F2 0.9800
C4F H4F3 0.9800
